data_4504639
loop_
_publ_author_name
'Wang, Jing'
'Zheng, Ling-Ling'
'Li, Cui-Jin'
'Zheng, Yan-Zhen'
'Tong, Ming-Liang'

_publ_section_title
;
 Coexistence of Planar and Chair-Shaped Cyclic Water Hexamers in a Unique
 Cyclohexanehexacarboxylate-Bridged Metal&#x2212;Organic Framework
;
_journal_issue 2
_journal_name_full 'Crystal Growth &amp; Design'
_journal_page_first 357
_journal_paper_doi 10.1021/cg050388f
_journal_volume 6
_journal_year 2006
_chemical_formula_sum 'C12 H18 Co3 O18'
_chemical_formula_weight 627.05
_chemical_name_systematic
; 
 ? 
;
_space_group_IT_number 148
_symmetry_cell_setting rhombohedral
_symmetry_space_group_name_Hall '-R 3'
_symmetry_space_group_name_H-M 'R -3 :H'
_atom_sites_solution_hydrogens geom
_atom_sites_solution_primary direct
_atom_sites_solution_secondary difmap
_audit_creation_method SHELXL-97
_cell_angle_alpha 90.00
_cell_angle_beta 90.00
_cell_angle_gamma 120.00
_cell_formula_units_Z 6
_cell_length_a 14.3139(10)
_cell_length_b 14.3139(10)
_cell_length_c 14.6728(16)
_cell_measurement_temperature 123(2)
_cell_volume 2603.5(4)
_computing_cell_refinement 'SAINT-PLUS, Ver. 6.0, 1997'
_computing_data_collection 'SMART, 1998.'
_computing_data_reduction 'SAINT-PLUS, Ver. 6.0, 1997'
_computing_molecular_graphics 'XP, Ver. 6.10, Bruker AXS Inc., 2000'
_computing_publication_material 'SHELXTL-Bruker AXS Inc., 1998'
_computing_structure_refinement 'SHELXL-97 (Sheldrick, 1997)'
_computing_structure_solution 'SHELXS-97 (Sheldrick, 1990)'
_diffrn_ambient_temperature 123(2)
_diffrn_measured_fraction_theta_full 0.986
_diffrn_measured_fraction_theta_max 0.986
_diffrn_measurement_device_type 'Bruker Apex CCD'
_diffrn_measurement_method '\w scan'
_diffrn_radiation_monochromator graphite
_diffrn_radiation_source 'fine-focus sealed tube'
_diffrn_radiation_type MoK\a
_diffrn_radiation_wavelength 0.71073
_diffrn_reflns_av_R_equivalents 0.0480
_diffrn_reflns_av_sigmaI/netI 0.0468
_diffrn_reflns_limit_h_max 17
_diffrn_reflns_limit_h_min -18
_diffrn_reflns_limit_k_max 18
_diffrn_reflns_limit_k_min -10
_diffrn_reflns_limit_l_max 18
_diffrn_reflns_limit_l_min -13
_diffrn_reflns_number 3966
_diffrn_reflns_theta_full 26.99
_diffrn_reflns_theta_max 26.99
_diffrn_reflns_theta_min 2.15
_diffrn_standards_decay_% none
_exptl_absorpt_coefficient_mu 2.942
_exptl_absorpt_correction_T_max 0.767
_exptl_absorpt_correction_T_min 0.595
_exptl_absorpt_correction_type SADABS
_exptl_crystal_colour colorless
_exptl_crystal_density_diffrn 2.400
_exptl_crystal_density_method 'not measured'
_exptl_crystal_description polyhedral
_exptl_crystal_F_000 1890
_exptl_crystal_size_max 0.24
_exptl_crystal_size_mid 0.15
_exptl_crystal_size_min 0.09
_refine_diff_density_max 0.996
_refine_diff_density_min -0.638
_refine_diff_density_rms 0.114
_refine_ls_extinction_coef 0.00036(16)
_refine_ls_extinction_expression Fc^*^=kFc[1+0.001xFc^2^\l^3^/sin(2\q)]^-1/4^
_refine_ls_extinction_method SHELXL
_refine_ls_goodness_of_fit_ref 1.101
_refine_ls_hydrogen_treatment constr
_refine_ls_matrix_type full
_refine_ls_number_parameters 117
_refine_ls_number_reflns 1254
_refine_ls_number_restraints 6
_refine_ls_restrained_S_all 1.099
_refine_ls_R_factor_all 0.0341
_refine_ls_R_factor_gt 0.0309
_refine_ls_shift/su_max 0.001
_refine_ls_shift/su_mean 0.000
_refine_ls_structure_factor_coef Fsqd
_refine_ls_weighting_details 'calc w=1/[\s^2^(Fo^2^)+(0.0370P)^2^+13.1497P] where P=(Fo^2^+2Fc^2^)/3'
_refine_ls_weighting_scheme calc
_refine_ls_wR_factor_gt 0.0776
_refine_ls_wR_factor_ref 0.0782
_reflns_number_gt 1214
_reflns_number_total 1254
_reflns_threshold_expression >2sigma(I)
_cod_data_source_file cg050388fsi20050807_063751.cif
_cod_data_source_block complex1
_cod_original_sg_symbol_H-M R-3
_cod_database_code 4504639

loop_
_symmetry_equiv_pos_as_xyz
'x, y, z'
'-y, x-y, z'
'-x+y, -x, z'
'x+2/3, y+1/3, z+1/3'
'-y+2/3, x-y+1/3, z+1/3'
'-x+y+2/3, -x+1/3, z+1/3'
'x+1/3, y+2/3, z+2/3'
'-y+1/3, x-y+2/3, z+2/3'
'-x+y+1/3, -x+2/3, z+2/3'
'-x, -y, -z'
'y, -x+y, -z'
'x-y, x, -z'
'-x+2/3, -y+1/3, -z+1/3'
'y+2/3, -x+y+1/3, -z+1/3'
'x-y+2/3, x+1/3, -z+1/3'
'-x+1/3, -y+2/3, -z+2/3'
'y+1/3, -x+y+2/3, -z+2/3'
'x-y+1/3, x+2/3, -z+2/3'

loop_
_atom_site_label
_atom_site_type_symbol
_atom_site_fract_x
_atom_site_fract_y
_atom_site_fract_z
_atom_site_U_iso_or_equiv
_atom_site_adp_type
_atom_site_occupancy
_atom_site_symmetry_multiplicity
_atom_site_calc_flag
_atom_site_refinement_flags
Co1 Co 0.32029(2) 0.05280(2) 0.89186(2) 0.00758(16) Uani 1 1 d .
O1W O 0.20433(15) 0.01359(15) 0.99735(13) 0.0138(4) Uani 1 1 d D
H1WA H 0.244(2) 0.027(3) 1.0440(16) 0.034(10) Uiso 1 1 d D
H1WB H 0.1481(19) -0.0478(17) 1.002(3) 0.046(12) Uiso 1 1 d D
O2W O 0.45084(14) 0.13826(14) 0.80098(12) 0.0126(4) Uani 1 1 d D
H2WA H 0.434(3) 0.118(3) 0.7464(11) 0.032(10) Uiso 1 1 d D
H2WB H 0.501(2) 0.128(3) 0.818(2) 0.038(11) Uiso 1 1 d D
O1 O 0.35700(14) -0.05844(13) 0.94657(12) 0.0109(4) Uani 1 1 d .
O2 O 0.44493(14) -0.06924(14) 0.82591(13) 0.0113(4) Uani 1 1 d .
O3 O 0.57193(14) -0.16963(14) 1.01858(12) 0.0118(4) Uani 1 1 d .
O4 O 0.62644(13) -0.09387(14) 0.88194(13) 0.0125(4) Uani 1 1 d .
C1 C 0.36512(18) -0.21958(18) 0.93006(17) 0.0079(5) Uani 1 1 d .
H1 H 0.3649 -0.2204 0.9969 0.010 Uiso 1 1 calc R
C2 C 0.44837(18) -0.25020(18) 0.89632(17) 0.0092(5) Uani 1 1 d .
H2 H 0.4509 -0.2483 0.8296 0.011 Uiso 1 1 calc R
C3 C 0.39324(18) -0.10648(18) 0.89819(17) 0.0079(5) Uani 1 1 d .
C4 C 0.55803(19) -0.16533(18) 0.93481(17) 0.0095(5) Uani 1 1 d .

loop_
_atom_site_aniso_label
_atom_site_aniso_U_11
_atom_site_aniso_U_22
_atom_site_aniso_U_33
_atom_site_aniso_U_23
_atom_site_aniso_U_13
_atom_site_aniso_U_12
Co1 0.0088(2) 0.0083(2) 0.0061(3) 0.00045(11) -0.00031(11) 0.00458(14)
O1W 0.0135(9) 0.0165(9) 0.0109(10) 0.0042(7) 0.0022(7) 0.0071(7)
O2W 0.0138(8) 0.0161(9) 0.0094(10) 0.0000(7) 0.0010(7) 0.0086(7)
O1 0.0169(9) 0.0109(8) 0.0084(9) 0.0009(6) 0.0024(7) 0.0095(7)
O2 0.0115(8) 0.0140(8) 0.0103(10) 0.0036(7) 0.0032(7) 0.0077(7)
O3 0.0135(8) 0.0110(8) 0.0079(10) -0.0009(6) -0.0001(6) 0.0040(7)
O4 0.0104(8) 0.0128(8) 0.0131(10) 0.0040(7) 0.0009(7) 0.0047(7)
C1 0.0085(10) 0.0070(10) 0.0087(13) -0.0002(8) 0.0008(9) 0.0041(9)
C2 0.0084(10) 0.0080(10) 0.0116(13) -0.0004(9) -0.0006(9) 0.0045(9)
C3 0.0055(10) 0.0080(10) 0.0089(13) -0.0012(8) -0.0021(8) 0.0023(8)
C4 0.0107(10) 0.0082(10) 0.0126(14) -0.0009(9) -0.0004(9) 0.0069(9)

loop_
_atom_type_symbol
_atom_type_description
_atom_type_scat_dispersion_real
_atom_type_scat_dispersion_imag
_atom_type_scat_source
C C 0.0033 0.0016 'International Tables Vol C Tables 4.2.6.8 and 6.1.1.4'
H H 0.0000 0.0000 'International Tables Vol C Tables 4.2.6.8 and 6.1.1.4'
O O 0.0106 0.0060 'International Tables Vol C Tables 4.2.6.8 and 6.1.1.4'
Co Co 0.3494 0.9721 'International Tables Vol C Tables 4.2.6.8 and 6.1.1.4'

loop_
_geom_angle_atom_site_label_1
_geom_angle_atom_site_label_2
_geom_angle_atom_site_label_3
_geom_angle
_geom_angle_site_symmetry_1
_geom_angle_site_symmetry_3
O1 Co1 O3 90.11(7) . 10_657
O1 Co1 O4 89.53(7) . 17_556
O3 Co1 O4 168.32(7) 10_657 17_556
O1 Co1 O2 173.19(7) . 17_556
O3 Co1 O2 93.53(7) 10_657 17_556
O4 Co1 O2 88.07(7) 17_556 17_556
O1 Co1 O2W 101.44(7) . .
O3 Co1 O2W 81.24(7) 10_657 .
O4 Co1 O2W 87.39(7) 17_556 .
O2 Co1 O2W 84.81(7) 17_556 .
O1 Co1 O1W 88.83(7) . .
O3 Co1 O1W 85.39(7) 10_657 .
O4 Co1 O1W 106.27(7) 17_556 .
O2 Co1 O1W 85.74(7) 17_556 .
O2W Co1 O1W 163.10(7) . .
Co1 O1W H1WA 100(3) . .
Co1 O1W H1WB 123(3) . .
H1WA O1W H1WB 110.2(17) . .
Co1 O2W H2WA 112(3) . .
Co1 O2W H2WB 107(3) . .
H2WA O2W H2WB 110.0(17) . .
C3 O1 Co1 122.04(15) . .
C3 O2 Co1 139.19(16) . 18_546
C4 O3 Co1 130.80(16) . 10_657
C4 O4 Co1 128.96(15) . 18_546
C3 C1 C2 111.71(19) . .
C3 C1 C2 108.68(19) . 2_545
C2 C1 C2 111.2(2) . 2_545
C3 C1 H1 108.4 . .
C2 C1 H1 108.4 . .
C2 C1 H1 108.4 2_545 .
C4 C2 C1 106.67(19) . .
C4 C2 C1 111.83(19) . 3_655
C1 C2 C1 109.3(2) . 3_655
C4 C2 H2 109.7 . .
C1 C2 H2 109.7 . .
C1 C2 H2 109.7 3_655 .
O2 C3 O1 124.1(2) . .
O2 C3 C1 119.8(2) . .
O1 C3 C1 116.1(2) . .
O3 C4 O4 124.3(2) . .
O3 C4 C2 116.6(2) . .
O4 C4 C2 119.1(2) . .

loop_
_geom_bond_atom_site_label_1
_geom_bond_atom_site_label_2
_geom_bond_distance
_geom_bond_site_symmetry_2
Co1 O1 2.0718(17) .
Co1 O3 2.0793(18) 10_657
Co1 O4 2.0900(18) 17_556
Co1 O2 2.0960(17) 17_556
Co1 O2W 2.1167(18) .
Co1 O1W 2.1294(19) .
O1W H1WA 0.851(10) .
O1W H1WB 0.847(10) .
O2W H2WA 0.846(10) .
O2W H2WB 0.844(10) .
O1 C3 1.266(3) .
O2 C3 1.250(3) .
O2 Co1 2.0961(17) 18_546
O3 C4 1.252(3) .
O3 Co1 2.0793(18) 10_657
O4 C4 1.267(3) .
O4 Co1 2.0899(18) 18_546
C1 C3 1.533(3) .
C1 C2 1.543(3) .
C1 C2 1.548(3) 2_545
C1 H1 0.9800 .
C2 C4 1.534(3) .
C2 C1 1.548(3) 3_655
C2 H2 0.9800 .

loop_
_geom_hbond_atom_site_label_D
_geom_hbond_atom_site_label_H
_geom_hbond_atom_site_label_A
_geom_hbond_distance_DH
_geom_hbond_distance_HA
_geom_hbond_distance_DA
_geom_hbond_angle_DHA
_geom_hbond_site_symmetry_A
O1W H1WA O4 0.851(10) 1.936(15) 2.746(3) 159(3) 10_657
O1W H1WB O1W 0.847(10) 1.989(10) 2.8335(18) 175(3) 11_557
O2W H2WA O1 0.846(10) 2.033(11) 2.876(3) 174(3) 8_544
O2W H2WB O2W 0.844(10) 2.259(10) 3.101(2) 174(4) 18_546
